data_4119429
loop_
_publ_author_name
'Oscar Tutusaus'
'Chengbao Ni'
'Nathaniel K. Szymczak'

_publ_section_title
;
 A Transition Metal Lewis Acid/Base Triad System for Cooperative Substrate
 Binding
;
_journal_name_full 'Journal of the American Chemical Society'
_journal_page_first 3403
_journal_page_last 3406
_journal_paper_doi 10.1021/ja400962h
_journal_volume 135
_journal_year 2013
_chemical_formula_moiety 'C17 H15 Cl3 N3 V'
_chemical_formula_sum 'C17 H15 Cl3 N3 V'
_chemical_formula_weight 418.61
_chemical_name_systematic
; 
 ? 
;
_space_group_IT_number 14
_symmetry_cell_setting monoclinic
_symmetry_space_group_name_Hall '-P 2yn'
_symmetry_space_group_name_H-M 'P 1 21/n 1'
_atom_sites_solution_hydrogens geom
_atom_sites_solution_primary direct
_atom_sites_solution_secondary difmap
_audit_creation_method SHELXL-97
_cell_angle_alpha 90.00
_cell_angle_beta 90.201(6)
_cell_angle_gamma 90.00
_cell_formula_units_Z 4
_cell_length_a 9.9622(2)
_cell_length_b 13.7898(3)
_cell_length_c 12.3782(9)
_cell_measurement_reflns_used 25477
_cell_measurement_temperature 85(2)
_cell_measurement_theta_max 68.30
_cell_measurement_theta_min 3.20
_cell_volume 1700.47(13)
_computing_cell_refinement 'CrystalClear-SM Expert 2.0 r5'
_computing_data_collection 'CrystalClear-SM Expert 2.0 r5 (Rigaku, 2010)'
_computing_data_reduction 'CrystalClear-SM Expert 2.0 r5'
_computing_molecular_graphics 'Bruker SHELXTL'
_computing_publication_material 'Bruker SHELXTL'
_computing_structure_refinement 'SHELXL-97 (Sheldrick, 1997)'
_computing_structure_solution 'SHELXS-97 (Sheldrick, 1990)'
_diffrn_ambient_temperature 85(2)
_diffrn_detector_area_resol_mean 14.629
_diffrn_measured_fraction_theta_full 0.999
_diffrn_measured_fraction_theta_max 0.999
_diffrn_measurement_device_type 'Rigaku Saturn944+ CCD'
_diffrn_measurement_method \w
_diffrn_radiation_monochromator confocal
_diffrn_radiation_source 'micro-focus rotating anode'
_diffrn_radiation_type CuK\a
_diffrn_radiation_wavelength 1.54178
_diffrn_reflns_av_R_equivalents 0.0873
_diffrn_reflns_av_sigmaI/netI 0.0390
_diffrn_reflns_limit_h_max 11
_diffrn_reflns_limit_h_min -11
_diffrn_reflns_limit_k_max 16
_diffrn_reflns_limit_k_min -16
_diffrn_reflns_limit_l_max 14
_diffrn_reflns_limit_l_min -14
_diffrn_reflns_number 51083
_diffrn_reflns_theta_full 68.24
_diffrn_reflns_theta_max 68.24
_diffrn_reflns_theta_min 4.80
_diffrn_standards_number 0
_exptl_absorpt_coefficient_mu 9.239
_exptl_absorpt_correction_T_max 0.574
_exptl_absorpt_correction_T_min 0.319
_exptl_absorpt_correction_type multi-scan
_exptl_absorpt_process_details
;
    Higashi, T. (1995). Program for Absorption Correction.
    Rigaku Corporation, Tokyo, Japan.
;
_exptl_crystal_colour orange
_exptl_crystal_density_diffrn 1.635
_exptl_crystal_description prism
_exptl_crystal_F_000 848
_exptl_crystal_size_max 0.10
_exptl_crystal_size_mid 0.08
_exptl_crystal_size_min 0.06
_refine_diff_density_max 0.568
_refine_diff_density_min -0.746
_refine_diff_density_rms 0.105
_refine_ls_extinction_method none
_refine_ls_goodness_of_fit_ref 1.088
_refine_ls_hydrogen_treatment constr
_refine_ls_matrix_type full
_refine_ls_number_parameters 219
_refine_ls_number_reflns 3115
_refine_ls_number_restraints 0
_refine_ls_restrained_S_all 1.088
_refine_ls_R_factor_all 0.0476
_refine_ls_R_factor_gt 0.0468
_refine_ls_shift/su_max 0.000
_refine_ls_shift/su_mean 0.000
_refine_ls_structure_factor_coef Fsqd
_refine_ls_weighting_details 'calc w=1/[\s^2^(Fo^2^)+(0.0911P)^2^+1.2005P] where P=(Fo^2^+2Fc^2^)/3'
_refine_ls_weighting_scheme calc
_refine_ls_wR_factor_gt 0.1310
_refine_ls_wR_factor_ref 0.1319
_reflns_number_gt 2979
_reflns_number_total 3115
_reflns_threshold_expression >2sigma(I)
_cod_data_source_file ja400962h_si_003.cif
_cod_data_source_block p21n
_cod_original_sg_symbol_H-M 'P 21/n'
_cod_database_code 4119429

loop_
_symmetry_equiv_pos_as_xyz
'x, y, z'
'-x+1/2, y+1/2, -z+1/2'
'-x, -y, -z'
'x-1/2, -y-1/2, z-1/2'

loop_
_atom_site_label
_atom_site_type_symbol
_atom_site_fract_x
_atom_site_fract_y
_atom_site_fract_z
_atom_site_U_iso_or_equiv
_atom_site_adp_type
_atom_site_occupancy
_atom_site_symmetry_multiplicity
_atom_site_calc_flag
_atom_site_refinement_flags
V1 V 0.16346(4) 0.25721(3) 0.55536(3) 0.01888(18) Uani 1 1 d .
Cl1 Cl -0.05487(6) 0.27432(5) 0.49247(5) 0.0242(2) Uani 1 1 d .
Cl2 Cl 0.26406(6) 0.38471(5) 0.46279(5) 0.0265(2) Uani 1 1 d .
Cl3 Cl 0.37752(6) 0.22684(4) 0.63739(5) 0.02189(19) Uani 1 1 d .
N1 N 0.0951(2) 0.32238(17) 0.70718(17) 0.0206(5) Uani 1 1 d .
N2 N 0.1180(2) 0.13811(16) 0.65051(17) 0.0205(5) Uani 1 1 d .
N3 N 0.1832(2) 0.13268(16) 0.44394(18) 0.0207(5) Uani 1 1 d .
C1 C 0.0660(3) 0.4898(2) 0.6418(2) 0.0267(6) Uani 1 1 d .
H1A H 0.0032 0.4676 0.5859 0.040 Uiso 1 1 calc R
H1B H 0.1554 0.4978 0.6102 0.040 Uiso 1 1 calc R
H1C H 0.0353 0.5520 0.6709 0.040 Uiso 1 1 calc R
C2 C 0.0723(3) 0.4168(2) 0.7303(2) 0.0222(5) Uani 1 1 d .
C3 C 0.0481(3) 0.4467(2) 0.8366(2) 0.0241(6) Uani 1 1 d .
H3A H 0.0375 0.5137 0.8521 0.029 Uiso 1 1 calc R
C4 C 0.0394(3) 0.3797(2) 0.9186(2) 0.0257(6) Uani 1 1 d .
H4A H 0.0239 0.3998 0.9909 0.031 Uiso 1 1 calc R
C5 C 0.0537(3) 0.2818(2) 0.8936(2) 0.0245(6) Uani 1 1 d .
H5A H 0.0440 0.2337 0.9481 0.029 Uiso 1 1 calc R
C6 C 0.0822(3) 0.25553(19) 0.7887(2) 0.0213(5) Uani 1 1 d .
C7 C 0.0930(2) 0.1531(2) 0.7564(2) 0.0214(5) Uani 1 1 d .
C8 C 0.0795(3) 0.0745(2) 0.8257(2) 0.0249(6) Uani 1 1 d .
H8A H 0.0611 0.0845 0.9001 0.030 Uiso 1 1 calc R
C9 C 0.0933(3) -0.0186(2) 0.7849(2) 0.0252(6) Uani 1 1 d .
H9A H 0.0829 -0.0730 0.8313 0.030 Uiso 1 1 calc R
C10 C 0.1222(3) -0.0324(2) 0.6767(2) 0.0247(6) Uani 1 1 d .
H10A H 0.1326 -0.0959 0.6481 0.030 Uiso 1 1 calc R
C11 C 0.1356(3) 0.04879(19) 0.6108(2) 0.0217(5) Uani 1 1 d .
C12 C 0.1720(2) 0.04514(19) 0.4946(2) 0.0220(5) Uani 1 1 d .
C13 C 0.1907(3) -0.0421(2) 0.4420(2) 0.0264(6) Uani 1 1 d .
H13A H 0.1834 -0.1018 0.4800 0.032 Uiso 1 1 calc R
C14 C 0.2201(3) -0.0410(2) 0.3329(2) 0.0275(6) Uani 1 1 d .
H14A H 0.2370 -0.0998 0.2954 0.033 Uiso 1 1 calc R
C15 C 0.2245(3) 0.0463(2) 0.2793(2) 0.0267(6) Uani 1 1 d .
H15A H 0.2413 0.0479 0.2038 0.032 Uiso 1 1 calc R
C16 C 0.2043(3) 0.1326(2) 0.3358(2) 0.0237(6) Uani 1 1 d .
C17 C 0.2051(3) 0.2262(2) 0.2756(2) 0.0290(6) Uani 1 1 d .
H17A H 0.1245 0.2634 0.2937 0.044 Uiso 1 1 calc R
H17B H 0.2063 0.2132 0.1977 0.044 Uiso 1 1 calc R
H17C H 0.2851 0.2635 0.2957 0.044 Uiso 1 1 calc R

loop_
_atom_site_aniso_label
_atom_site_aniso_U_11
_atom_site_aniso_U_22
_atom_site_aniso_U_33
_atom_site_aniso_U_23
_atom_site_aniso_U_13
_atom_site_aniso_U_12
V1 0.0198(3) 0.0181(3) 0.0187(3) 0.00004(16) 0.0014(2) -0.00086(16)
Cl1 0.0223(3) 0.0230(4) 0.0274(4) 0.0012(2) -0.0025(3) 0.0005(2)
Cl2 0.0285(4) 0.0249(4) 0.0262(4) 0.0032(2) 0.0023(3) -0.0033(2)
Cl3 0.0196(3) 0.0234(3) 0.0226(3) -0.0001(2) 0.0004(2) -0.0002(2)
N1 0.0200(10) 0.0225(11) 0.0193(10) 0.0001(9) 0.0018(8) -0.0003(8)
N2 0.0200(10) 0.0200(11) 0.0217(11) 0.0010(9) -0.0012(8) 0.0006(8)
N3 0.0191(10) 0.0208(11) 0.0222(11) -0.0018(9) -0.0008(8) -0.0007(8)
C1 0.0287(14) 0.0252(14) 0.0262(14) 0.0000(11) 0.0040(11) 0.0022(11)
C2 0.0176(12) 0.0239(13) 0.0251(13) -0.0021(11) 0.0025(9) 0.0002(10)
C3 0.0219(13) 0.0238(14) 0.0268(14) -0.0041(11) 0.0027(10) -0.0004(10)
C4 0.0248(13) 0.0300(15) 0.0223(13) -0.0047(11) 0.0039(10) -0.0025(11)
C5 0.0217(13) 0.0299(14) 0.0219(13) 0.0009(11) 0.0012(10) -0.0005(11)
C6 0.0199(13) 0.0249(13) 0.0192(13) 0.0014(10) -0.0008(10) -0.0010(10)
C7 0.0183(12) 0.0252(14) 0.0208(13) 0.0010(10) 0.0024(9) 0.0003(10)
C8 0.0237(13) 0.0255(14) 0.0256(14) 0.0057(11) 0.0008(10) -0.0012(11)
C9 0.0205(13) 0.0251(14) 0.0302(14) 0.0087(11) 0.0013(10) 0.0000(10)
C10 0.0207(12) 0.0207(13) 0.0327(15) 0.0012(11) 0.0005(10) 0.0004(10)
C11 0.0189(12) 0.0206(13) 0.0257(14) 0.0015(10) -0.0004(10) -0.0018(10)
C12 0.0177(12) 0.0213(13) 0.0268(14) -0.0023(10) -0.0013(10) 0.0003(10)
C13 0.0212(13) 0.0230(13) 0.0349(15) -0.0020(11) -0.0014(11) 0.0004(10)
C14 0.0246(13) 0.0269(14) 0.0310(15) -0.0097(11) 0.0003(11) 0.0005(11)
C15 0.0216(13) 0.0321(15) 0.0264(14) -0.0050(11) -0.0001(10) -0.0002(11)
C16 0.0198(12) 0.0285(15) 0.0229(13) -0.0023(11) -0.0004(10) -0.0007(10)
C17 0.0340(15) 0.0310(15) 0.0220(14) 0.0004(11) 0.0002(11) -0.0020(12)

loop_
_atom_type_symbol
_atom_type_description
_atom_type_scat_dispersion_real
_atom_type_scat_dispersion_imag
_atom_type_scat_source
C C 0.0181 0.0091 'International Tables Vol C Tables 4.2.6.8 and 6.1.1.4'
H H 0.0000 0.0000 'International Tables Vol C Tables 4.2.6.8 and 6.1.1.4'
N N 0.0311 0.0180 'International Tables Vol C Tables 4.2.6.8 and 6.1.1.4'
Cl Cl 0.3639 0.7018 'International Tables Vol C Tables 4.2.6.8 and 6.1.1.4'
V V 0.0687 2.1097 'International Tables Vol C Tables 4.2.6.8 and 6.1.1.4'

loop_
_geom_angle_atom_site_label_1
_geom_angle_atom_site_label_2
_geom_angle_atom_site_label_3
_geom_angle
N2 V1 N1 76.62(9)
N2 V1 N3 76.06(9)
N1 V1 N3 151.75(9)
N2 V1 Cl1 93.70(6)
N1 V1 Cl1 87.26(6)
N3 V1 Cl1 87.43(6)
N2 V1 Cl2 166.92(7)
N1 V1 Cl2 104.35(6)
N3 V1 Cl2 103.89(6)
Cl1 V1 Cl2 99.37(3)
N2 V1 Cl3 79.44(6)
N1 V1 Cl3 89.26(6)
N3 V1 Cl3 92.72(6)
Cl1 V1 Cl3 172.88(3)
Cl2 V1 Cl3 87.51(3)
C2 N1 C6 118.3(2)
C2 N1 V1 128.95(18)
C6 N1 V1 112.62(18)
C11 N2 C7 121.5(2)
C11 N2 V1 119.45(17)
C7 N2 V1 118.15(17)
C16 N3 C12 117.8(2)
C16 N3 V1 129.10(18)
C12 N3 V1 113.11(17)
C2 C1 H1A 109.5
C2 C1 H1B 109.5
H1A C1 H1B 109.5
C2 C1 H1C 109.5
H1A C1 H1C 109.5
H1B C1 H1C 109.5
N1 C2 C3 120.8(2)
N1 C2 C1 120.1(2)
C3 C2 C1 119.0(2)
C4 C3 C2 120.4(3)
C4 C3 H3A 119.8
C2 C3 H3A 119.8
C3 C4 C5 118.8(3)
C3 C4 H4A 120.6
C5 C4 H4A 120.6
C6 C5 C4 119.0(3)
C6 C5 H5A 120.5
C4 C5 H5A 120.5
N1 C6 C5 122.4(3)
N1 C6 C7 115.9(2)
C5 C6 C7 121.6(2)
N2 C7 C8 119.9(2)
N2 C7 C6 115.1(2)
C8 C7 C6 125.0(2)
C9 C8 C7 119.2(3)
C9 C8 H8A 120.4
C7 C8 H8A 120.4
C10 C9 C8 120.0(3)
C10 C9 H9A 120.0
C8 C9 H9A 120.0
C9 C10 C11 118.5(3)
C9 C10 H10A 120.7
C11 C10 H10A 120.7
N2 C11 C10 120.8(2)
N2 C11 C12 114.8(2)
C10 C11 C12 124.4(2)
N3 C12 C13 122.9(2)
N3 C12 C11 115.8(2)
C13 C12 C11 121.3(2)
C12 C13 C14 118.6(3)
C12 C13 H13A 120.7
C14 C13 H13A 120.7
C15 C14 C13 119.3(3)
C15 C14 H14A 120.4
C13 C14 H14A 120.4
C14 C15 C16 120.0(3)
C14 C15 H15A 120.0
C16 C15 H15A 120.0
N3 C16 C15 121.2(3)
N3 C16 C17 119.6(2)
C15 C16 C17 119.2(2)
C16 C17 H17A 109.5
C16 C17 H17B 109.5
H17A C17 H17B 109.5
C16 C17 H17C 109.5
H17A C17 H17C 109.5
H17B C17 H17C 109.5

loop_
_geom_bond_atom_site_label_1
_geom_bond_atom_site_label_2
_geom_bond_distance
V1 N2 2.072(2)
V1 N1 2.194(2)
V1 N3 2.212(2)
V1 Cl1 2.3196(7)
V1 Cl2 2.3274(7)
V1 Cl3 2.3955(7)
N1 C2 1.352(4)
N1 C6 1.373(3)
N2 C11 1.338(3)
N2 C7 1.350(3)
N3 C16 1.356(3)
N3 C12 1.365(3)
C1 C2 1.489(4)
C1 H1A 0.9800
C1 H1B 0.9800
C1 H1C 0.9800
C2 C3 1.400(4)
C3 C4 1.376(4)
C3 H3A 0.9500
C4 C5 1.392(4)
C4 H4A 0.9500
C5 C6 1.379(4)
C5 H5A 0.9500
C6 C7 1.473(4)
C7 C8 1.389(4)
C8 C9 1.387(4)
C8 H8A 0.9500
C9 C10 1.384(4)
C9 H9A 0.9500
C10 C11 1.392(4)
C10 H10A 0.9500
C11 C12 1.486(4)
C12 C13 1.381(4)
C13 C14 1.383(4)
C13 H13A 0.9500
C14 C15 1.376(4)
C14 H14A 0.9500
C15 C16 1.395(4)
C15 H15A 0.9500
C16 C17 1.490(4)
C17 H17A 0.9800
C17 H17B 0.9800
C17 H17C 0.9800
